data_4500677
loop_
_publ_author_name
'Liu, Hai-Yan'
'Wu, Hua'
'Yang, Jin'
'Liu, Ying-Ying'
'Liu, Bo'
'Liu, Yun-Yu'
'Ma, Jian-Fang'

_publ_section_title
;
 pH-Dependent Assembly of 1D to 3D Octamolybdate Hybrid Materials Based on
 a New Flexible Bis-[(pyridyl)-benzimidazole] Ligand
;
_journal_issue 7
_journal_name_full 'Crystal Growth &amp; Design'
_journal_page_first 2920
_journal_paper_doi 10.1021/cg200095c
_journal_volume 11
_journal_year 2011
_chemical_formula_moiety 'C28 H32 Mo8 N6 O28'
_chemical_formula_sum 'C28 H32 Mo8 N6 O28'
_chemical_formula_weight 1668.12
_chemical_name_systematic
;
 ?
;
_space_group_IT_number 2
_symmetry_cell_setting triclinic
_symmetry_space_group_name_Hall '-P 1'
_symmetry_space_group_name_H-M 'P -1'
_atom_sites_solution_hydrogens geom
_atom_sites_solution_primary direct
_atom_sites_solution_secondary difmap
_audit_creation_method SHELXL-97
_cell_angle_alpha 96.766(4)
_cell_angle_beta 102.504(4)
_cell_angle_gamma 116.635(4)
_cell_formula_units_Z 1
_cell_length_a 9.6482(4)
_cell_length_b 9.8674(4)
_cell_length_c 14.1812(7)
_cell_measurement_reflns_used 5221
_cell_measurement_temperature 293(2)
_cell_measurement_theta_max 29.3
_cell_measurement_theta_min 1.5
_cell_volume 1141.92(11)
_computing_cell_refinement CrysAlis
_computing_data_collection 'CrysAlis (Oxford Diffraction, 2006)'
_computing_data_reduction CrysAlis
_computing_structure_refinement 'SHELXL-97 (Sheldrick, 2008)'
_computing_structure_solution 'SHELXS-97 (Sheldrick, 1997)'
_diffrn_ambient_temperature 293(2)
_diffrn_detector_area_resol_mean 10.0
_diffrn_measured_fraction_theta_full 0.998
_diffrn_measured_fraction_theta_max 0.840
_diffrn_measurement_device_type 'Oxford Diffraction Gemini R Ultra'
_diffrn_measurement_method '\w scan'
_diffrn_radiation_monochromator graphite
_diffrn_radiation_source 'fine-focus sealed tube'
_diffrn_radiation_type MoK\a
_diffrn_radiation_wavelength 0.71073
_diffrn_reflns_av_R_equivalents 0.0317
_diffrn_reflns_av_sigmaI/netI 0.0602
_diffrn_reflns_limit_h_max 12
_diffrn_reflns_limit_h_min -10
_diffrn_reflns_limit_k_max 9
_diffrn_reflns_limit_k_min -13
_diffrn_reflns_limit_l_max 17
_diffrn_reflns_limit_l_min -17
_diffrn_reflns_number 9312
_diffrn_reflns_theta_full 25.00
_diffrn_reflns_theta_max 29.26
_diffrn_reflns_theta_min 1.52
_exptl_absorpt_coefficient_mu 2.222
_exptl_absorpt_correction_T_max 0.75
_exptl_absorpt_correction_T_min 0.61
_exptl_absorpt_correction_type multi-scan
_exptl_absorpt_process_details
;
CrysAlis (Oxford Diffraction, 2006)
;
_exptl_crystal_colour yellow
_exptl_crystal_density_diffrn 2.426
_exptl_crystal_density_method 'not measured'
_exptl_crystal_description block
_exptl_crystal_F_000 802
_exptl_crystal_size_max 0.20
_exptl_crystal_size_mid 0.16
_exptl_crystal_size_min 0.12
_refine_diff_density_max 0.846
_refine_diff_density_min -0.993
_refine_diff_density_rms 0.332
_refine_ls_extinction_method none
_refine_ls_goodness_of_fit_ref 0.921
_refine_ls_hydrogen_treatment mixed
_refine_ls_matrix_type full
_refine_ls_number_parameters 333
_refine_ls_number_reflns 5221
_refine_ls_number_restraints 3
_refine_ls_restrained_S_all 0.921
_refine_ls_R_factor_all 0.0513
_refine_ls_R_factor_gt 0.0279
_refine_ls_shift/su_max 0.001
_refine_ls_shift/su_mean 0.000
_refine_ls_structure_factor_coef Fsqd
_refine_ls_weighting_details 'calc w=1/[\s^2^(Fo^2^)+(0.0392P)^2^+0.0000P] where P=(Fo^2^+2Fc^2^)/3'
_refine_ls_weighting_scheme calc
_refine_ls_wR_factor_gt 0.0581
_refine_ls_wR_factor_ref 0.0788
_reflns_number_gt 3593
_reflns_number_total 5221
_reflns_threshold_expression >2\s(I)
_cod_data_source_file cg200095c_si_002.cif
_cod_data_source_block 1
_cod_original_cell_volume 1141.92(9)
_cod_original_sg_symbol_Hall '-P 1 '
_cod_original_sg_symbol_H-M 'P -1 '
_cod_database_code 4500677

loop_
_symmetry_equiv_pos_as_xyz
'x, y, z'
'-x, -y, -z'

loop_
_atom_site_label
_atom_site_type_symbol
_atom_site_fract_x
_atom_site_fract_y
_atom_site_fract_z
_atom_site_U_iso_or_equiv
_atom_site_adp_type
_atom_site_occupancy
_atom_site_symmetry_multiplicity
_atom_site_calc_flag
_atom_site_refinement_flags
Mo1 Mo 0.51639(4) -0.16266(4) 0.52254(3) 0.01386(10) Uani 1 1 d .
Mo2 Mo 0.69556(4) 0.18454(4) 0.70675(3) 0.01501(10) Uani 1 1 d .
Mo3 Mo 0.29517(4) 0.18355(4) 0.64006(3) 0.01745(10) Uani 1 1 d .
Mo4 Mo 0.10985(4) -0.15461(4) 0.45105(3) 0.01600(10) Uani 1 1 d .
C1 C 0.2366(6) 0.2125(6) 0.9901(4) 0.0316(12) Uani 1 1 d .
C2 C 0.3439(7) 0.3153(7) 1.0801(4) 0.0500(17) Uani 1 1 d .
H2 H 0.4133 0.2918 1.1229 0.060 Uiso 1 1 calc R
C3 C 0.3427(9) 0.4531(8) 1.1030(5) 0.070(2) Uani 1 1 d .
H3 H 0.4138 0.5256 1.1627 0.083 Uiso 1 1 calc R
C4 C 0.2366(9) 0.4886(8) 1.0388(5) 0.067(2) Uani 1 1 d .
H4 H 0.2397 0.5837 1.0573 0.080 Uiso 1 1 calc R
C5 C 0.1302(8) 0.3873(7) 0.9505(4) 0.0517(18) Uani 1 1 d .
H5 H 0.0600 0.4102 0.9081 0.062 Uiso 1 1 calc R
C6 C 0.1324(6) 0.2482(6) 0.9273(4) 0.0319(13) Uani 1 1 d .
C7 C 0.0882(6) 0.0141(6) 0.8566(3) 0.0241(11) Uani 1 1 d .
C8 C 0.0179(6) -0.1308(6) 0.7802(4) 0.0272(11) Uani 1 1 d .
C9 C -0.1459(7) -0.1976(6) 0.7237(4) 0.0376(14) Uani 1 1 d .
H9 H -0.2093 -0.1546 0.7384 0.045 Uiso 1 1 calc R
C10 C -0.2113(8) -0.3276(6) 0.6464(5) 0.0479(17) Uani 1 1 d .
H10 H -0.3195 -0.3730 0.6080 0.058 Uiso 1 1 calc R
C11 C 0.1066(6) -0.1993(6) 0.7563(4) 0.0317(12) Uani 1 1 d .
H11 H 0.2154 -0.1572 0.7928 0.038 Uiso 1 1 calc R
C12 C 0.0350(7) -0.3292(6) 0.6789(4) 0.0394(14) Uani 1 1 d .
H12 H 0.0944 -0.3761 0.6629 0.047 Uiso 1 1 calc R
C13 C 0.2883(6) -0.0176(6) 0.9883(4) 0.0323(13) Uani 1 1 d .
H13A H 0.2252 -0.1280 0.9547 0.039 Uiso 1 1 calc R
H13B H 0.2935 -0.0077 1.0580 0.039 Uiso 1 1 calc R
C14 C 0.4595(6) 0.0470(6) 0.9797(4) 0.0329(13) Uani 1 1 d .
H14A H 0.5247 0.1557 1.0167 0.039 Uiso 1 1 calc R
H14B H 0.4551 0.0427 0.9103 0.039 Uiso 1 1 calc R
N1 N 0.2060(5) 0.0654(5) 0.9441(3) 0.0257(9) Uani 1 1 d .
N2 N 0.0404(5) 0.1210(5) 0.8459(3) 0.0261(10) Uani 1 1 d .
N3 N -0.1200(7) -0.3877(6) 0.6270(4) 0.0439(13) Uani 1 1 d D
O1 O 0.3161(4) 0.1701(4) 0.7601(2) 0.0311(8) Uani 1 1 d .
O2 O 0.2789(3) 0.1240(3) 0.4766(2) 0.0182(7) Uani 1 1 d .
O3 O 0.6780(4) 0.1458(4) 0.8185(2) 0.0280(8) Uani 1 1 d .
O4 O 0.5416(4) -0.0903(3) 0.6472(2) 0.0198(7) Uani 1 1 d .
O5 O 0.1694(4) -0.0767(3) 0.5803(2) 0.0203(7) Uani 1 1 d .
O6 O 0.0312(4) -0.3488(4) 0.4419(3) 0.0293(8) Uani 1 1 d .
O7 O 0.3771(4) 0.3780(4) 0.6471(3) 0.0326(9) Uani 1 1 d .
O8 O 0.7983(4) 0.3822(4) 0.7329(2) 0.0277(8) Uani 1 1 d .
O9 O 0.4064(4) -0.3600(4) 0.5051(2) 0.0245(7) Uani 1 1 d .
O10 O 0.3443(3) -0.1148(3) 0.4600(2) 0.0149(6) Uani 1 1 d .
O11 O 0.1365(4) -0.1429(3) 0.3116(2) 0.0183(7) Uani 1 1 d .
O12 O 0.4852(3) 0.1604(3) 0.6309(2) 0.0172(7) Uani 1 1 d .
O13 O -0.0690(4) -0.1316(4) 0.4071(2) 0.0295(8) Uani 1 1 d .
O1W O 0.3670(6) -0.3301(7) 0.7384(4) 0.0569(12) Uani 1 1 d D
H1A H 0.359(10) -0.416(5) 0.713(5) 0.09(3) Uiso 1 1 d D
H1B H 0.426(8) -0.253(6) 0.718(6) 0.10(3) Uiso 1 1 d D
H2A H -0.025(6) 0.130(6) 0.792(4) 0.035(15) Uiso 1 1 d .
H3A H -0.154(7) -0.471(4) 0.583(3) 0.06(2) Uiso 1 1 d D

loop_
_atom_site_aniso_label
_atom_site_aniso_U_11
_atom_site_aniso_U_22
_atom_site_aniso_U_33
_atom_site_aniso_U_23
_atom_site_aniso_U_13
_atom_site_aniso_U_12
Mo1 0.01122(19) 0.0156(2) 0.0149(2) 0.00376(15) 0.00198(15) 0.00756(16)
Mo2 0.0129(2) 0.0203(2) 0.0123(2) 0.00176(16) 0.00107(15) 0.01015(17)
Mo3 0.0110(2) 0.0211(2) 0.0181(2) -0.00194(16) 0.00185(16) 0.00872(17)
Mo4 0.00968(19) 0.0176(2) 0.0185(2) -0.00028(16) 0.00325(16) 0.00644(16)
C1 0.032(3) 0.043(3) 0.021(3) 0.002(2) 0.002(2) 0.024(3)
C2 0.049(4) 0.062(4) 0.030(3) -0.009(3) -0.010(3) 0.034(3)
C3 0.072(5) 0.072(5) 0.038(4) -0.031(3) -0.020(4) 0.040(4)
C4 0.079(5) 0.054(4) 0.053(4) -0.021(3) -0.012(4) 0.043(4)
C5 0.061(4) 0.057(4) 0.038(4) -0.009(3) -0.006(3) 0.044(4)
C6 0.027(3) 0.040(3) 0.026(3) -0.002(2) -0.002(2) 0.021(3)
C7 0.026(3) 0.032(3) 0.017(3) 0.006(2) 0.004(2) 0.017(2)
C8 0.032(3) 0.026(3) 0.025(3) 0.010(2) 0.005(2) 0.016(2)
C9 0.032(3) 0.028(3) 0.047(4) 0.009(3) 0.001(3) 0.015(3)
C10 0.048(4) 0.028(3) 0.049(4) 0.008(3) -0.013(3) 0.016(3)
C11 0.030(3) 0.025(3) 0.033(3) 0.003(2) 0.006(2) 0.011(2)
C12 0.044(4) 0.027(3) 0.046(4) 0.008(3) 0.018(3) 0.014(3)
C13 0.032(3) 0.052(4) 0.028(3) 0.021(3) 0.008(2) 0.031(3)
C14 0.030(3) 0.039(3) 0.036(3) 0.016(3) 0.006(2) 0.022(3)
N1 0.025(2) 0.037(3) 0.021(2) 0.0064(18) 0.0030(18) 0.022(2)
N2 0.028(2) 0.037(3) 0.016(2) 0.0019(18) -0.0026(18) 0.023(2)
N3 0.058(4) 0.021(3) 0.037(3) 0.004(2) 0.006(3) 0.011(3)
O1 0.0256(19) 0.042(2) 0.0215(19) 0.0005(16) 0.0059(15) 0.0153(17)
O2 0.0140(16) 0.0212(17) 0.0194(17) 0.0034(13) 0.0021(13) 0.0104(14)
O3 0.032(2) 0.037(2) 0.0167(18) 0.0074(15) 0.0060(15) 0.0185(17)
O4 0.0204(17) 0.0202(17) 0.0177(17) 0.0032(13) 0.0044(13) 0.0099(14)
O5 0.0184(17) 0.0223(17) 0.0201(18) 0.0016(13) 0.0082(13) 0.0096(14)
O6 0.029(2) 0.0228(19) 0.032(2) 0.0021(15) 0.0117(16) 0.0096(16)
O7 0.031(2) 0.025(2) 0.039(2) 0.0021(16) 0.0062(17) 0.0143(17)
O8 0.0280(19) 0.0205(18) 0.032(2) 0.0026(15) 0.0069(16) 0.0114(16)
O9 0.0209(17) 0.0169(17) 0.0288(19) 0.0028(14) 0.0023(14) 0.0064(14)
O10 0.0115(15) 0.0193(16) 0.0154(16) 0.0034(13) 0.0037(12) 0.0093(13)
O11 0.0157(16) 0.0234(17) 0.0148(16) 0.0009(13) -0.0003(13) 0.0118(14)
O12 0.0150(16) 0.0250(17) 0.0158(16) 0.0040(13) 0.0042(13) 0.0137(14)
O13 0.0150(17) 0.039(2) 0.030(2) -0.0056(16) 0.0004(15) 0.0153(17)
O1W 0.064(3) 0.062(4) 0.056(3) 0.029(3) 0.025(3) 0.034(3)

loop_
_atom_type_symbol
_atom_type_description
_atom_type_scat_dispersion_real
_atom_type_scat_dispersion_imag
_atom_type_scat_source
C C 0.0033 0.0016 'International Tables Vol C Tables 4.2.6.8 and 6.1.1.4'
H H 0.0000 0.0000 'International Tables Vol C Tables 4.2.6.8 and 6.1.1.4'
N N 0.0061 0.0033 'International Tables Vol C Tables 4.2.6.8 and 6.1.1.4'
O O 0.0106 0.0060 'International Tables Vol C Tables 4.2.6.8 and 6.1.1.4'
Mo Mo -1.6832 0.6857 'International Tables Vol C Tables 4.2.6.8 and 6.1.1.4'

loop_
_geom_angle_atom_site_label_1
_geom_angle_atom_site_label_2
_geom_angle_atom_site_label_3
_geom_angle
_geom_angle_site_symmetry_1
_geom_angle_site_symmetry_3
O9 Mo1 O4 103.38(15) . .
O9 Mo1 O2 105.11(14) . 2_656
O4 Mo1 O2 103.29(14) . 2_656
O9 Mo1 O10 101.00(13) . .
O4 Mo1 O10 98.23(12) . .
O2 Mo1 O10 140.96(13) 2_656 .
O9 Mo1 O12 97.61(14) . 2_656
O4 Mo1 O12 158.30(13) . 2_656
O2 Mo1 O12 76.04(12) 2_656 2_656
O10 Mo1 O12 72.13(11) . 2_656
O9 Mo1 O10 176.16(12) . 2_656
O4 Mo1 O10 78.01(12) . 2_656
O2 Mo1 O10 77.89(11) 2_656 2_656
O10 Mo1 O10 75.22(12) . 2_656
O12 Mo1 O10 80.70(11) 2_656 2_656
O8 Mo2 O3 103.71(16) . .
O8 Mo2 O11 99.36(14) . 2_656
O3 Mo2 O11 104.02(14) . 2_656
O8 Mo2 O12 95.92(14) . .
O3 Mo2 O12 107.07(14) . .
O11 Mo2 O12 140.78(13) 2_656 .
O8 Mo2 O10 102.68(14) . 2_656
O3 Mo2 O10 153.61(14) . 2_656
O11 Mo2 O10 71.49(11) 2_656 2_656
O12 Mo2 O10 69.99(11) . 2_656
O8 Mo2 O4 172.16(13) . .
O3 Mo2 O4 83.76(14) . .
O11 Mo2 O4 80.87(12) 2_656 .
O12 Mo2 O4 79.38(11) . .
O10 Mo2 O4 69.87(11) 2_656 .
O7 Mo3 O1 104.69(17) . .
O7 Mo3 O13 96.95(15) . 2_556
O1 Mo3 O13 101.71(15) . 2_556
O7 Mo3 O12 98.31(15) . .
O1 Mo3 O12 95.44(14) . .
O13 Mo3 O12 153.30(13) 2_556 .
O7 Mo3 O5 162.25(15) . .
O1 Mo3 O5 93.01(14) . .
O13 Mo3 O5 77.90(12) 2_556 .
O12 Mo3 O5 80.93(12) . .
O7 Mo3 O2 93.10(15) . .
O1 Mo3 O2 159.23(14) . .
O13 Mo3 O2 86.37(12) 2_556 .
O12 Mo3 O2 71.06(11) . .
O5 Mo3 O2 69.77(11) . .
O6 Mo4 O5 102.58(15) . .
O6 Mo4 O13 103.81(16) . .
O5 Mo4 O13 101.71(14) . .
O6 Mo4 O11 101.00(14) . .
O5 Mo4 O11 152.33(13) . .
O13 Mo4 O11 86.41(13) . .
O6 Mo4 O10 94.72(14) . .
O5 Mo4 O10 90.88(12) . .
O13 Mo4 O10 154.56(15) . .
O11 Mo4 O10 72.89(11) . .
O6 Mo4 O2 167.38(13) . .
O5 Mo4 O2 74.65(12) . .
O13 Mo4 O2 88.80(13) . .
O11 Mo4 O2 79.18(11) . .
O10 Mo4 O2 73.17(10) . .
C2 C1 N1 131.7(5) . .
C2 C1 C6 121.2(5) . .
N1 C1 C6 107.0(4) . .
C3 C2 C1 116.5(5) . .
C3 C2 H2 121.7 . .
C1 C2 H2 121.7 . .
C2 C3 C4 121.9(6) . .
C2 C3 H3 119.0 . .
C4 C3 H3 119.0 . .
C5 C4 C3 121.7(6) . .
C5 C4 H4 119.2 . .
C3 C4 H4 119.2 . .
C4 C5 C6 116.2(5) . .
C4 C5 H5 121.9 . .
C6 C5 H5 121.9 . .
N2 C6 C5 131.0(5) . .
N2 C6 C1 106.5(4) . .
C5 C6 C1 122.5(5) . .
N2 C7 N1 109.3(4) . .
N2 C7 C8 121.8(4) . .
N1 C7 C8 128.9(4) . .
C11 C8 C9 118.4(5) . .
C11 C8 C7 123.4(5) . .
C9 C8 C7 118.0(5) . .
C10 C9 C8 119.0(5) . .
C10 C9 H9 120.5 . .
C8 C9 H9 120.5 . .
N3 C10 C9 119.7(5) . .
N3 C10 H10 120.1 . .
C9 C10 H10 120.1 . .
C12 C11 C8 120.1(5) . .
C12 C11 H11 120.0 . .
C8 C11 H11 120.0 . .
N3 C12 C11 119.5(5) . .
N3 C12 H12 120.3 . .
C11 C12 H12 120.3 . .
N1 C13 C14 111.7(4) . .
N1 C13 H13A 109.3 . .
C14 C13 H13A 109.3 . .
N1 C13 H13B 109.3 . .
C14 C13 H13B 109.3 . .
H13A C13 H13B 107.9 . .
C13 C14 C14 111.2(5) . 2_657
C13 C14 H14A 109.4 . .
C14 C14 H14A 109.4 2_657 .
C13 C14 H14B 109.4 . .
C14 C14 H14B 109.4 2_657 .
H14A C14 H14B 108.0 . .
C7 N1 C1 108.1(4) . .
C7 N1 C13 127.7(4) . .
C1 N1 C13 124.1(4) . .
C7 N2 C6 109.0(4) . .
C7 N2 H2A 132(3) . .
C6 N2 H2A 118(3) . .
C10 N3 C12 123.3(5) . .
C10 N3 H3A 125(4) . .
C12 N3 H3A 112(4) . .
Mo1 O2 Mo3 105.02(13) 2_656 .
Mo1 O2 Mo4 108.17(12) 2_656 .
Mo3 O2 Mo4 95.01(11) . .
Mo1 O4 Mo2 115.40(15) . .
Mo4 O5 Mo3 119.23(15) . .
Mo1 O10 Mo4 144.23(16) . .
Mo1 O10 Mo2 104.28(12) . 2_656
Mo4 O10 Mo2 97.40(11) . 2_656
Mo1 O10 Mo1 104.78(12) . 2_656
Mo4 O10 Mo1 100.62(10) . 2_656
Mo2 O10 Mo1 96.36(11) 2_656 2_656
Mo2 O11 Mo4 111.94(13) 2_656 .
Mo2 O12 Mo3 145.19(17) . .
Mo2 O12 Mo1 108.59(13) . 2_656
Mo3 O12 Mo1 103.93(12) . 2_656
Mo4 O13 Mo3 160.0(2) . 2_556
H1A O1W H1B 115(8) . .

loop_
_geom_bond_atom_site_label_1
_geom_bond_atom_site_label_2
_geom_bond_distance
_geom_bond_site_symmetry_2
Mo1 O9 1.703(3) .
Mo1 O4 1.748(3) .
Mo1 O2 1.833(3) 2_656
Mo1 O10 1.983(3) .
Mo1 O12 2.175(3) 2_656
Mo1 O10 2.400(3) 2_656
Mo2 O8 1.692(3) .
Mo2 O3 1.700(3) .
Mo2 O11 1.902(3) 2_656
Mo2 O12 1.973(3) .
Mo2 O10 2.280(3) 2_656
Mo2 O4 2.362(3) .
Mo3 O7 1.696(3) .
Mo3 O1 1.698(3) .
Mo3 O13 1.938(3) 2_556
Mo3 O12 1.976(3) .
Mo3 O5 2.243(3) .
Mo3 O2 2.277(3) .
Mo4 O6 1.691(3) .
Mo4 O5 1.759(3) .
Mo4 O13 1.826(3) .
Mo4 O11 2.059(3) .
Mo4 O10 2.087(3) .
Mo4 O2 2.417(3) .
C1 C2 1.382(7) .
C1 N1 1.389(6) .
C1 C6 1.390(7) .
C2 C3 1.366(8) .
C2 H2 0.9300 .
C3 C4 1.412(9) .
C3 H3 0.9300 .
C4 C5 1.360(8) .
C4 H4 0.9300 .
C5 C6 1.384(7) .
C5 H5 0.9300 .
C6 N2 1.383(6) .
C7 N2 1.339(6) .
C7 N1 1.347(6) .
C7 C8 1.458(6) .
C8 C11 1.376(7) .
C8 C9 1.402(7) .
C9 C10 1.374(8) .
C9 H9 0.9300 .
C10 N3 1.318(8) .
C10 H10 0.9300 .
C11 C12 1.368(7) .
C11 H11 0.9300 .
C12 N3 1.327(7) .
C12 H12 0.9300 .
C13 N1 1.477(5) .
C13 C14 1.521(7) .
C13 H13A 0.9700 .
C13 H13B 0.9700 .
C14 C14 1.544(9) 2_657
C14 H14A 0.9700 .
C14 H14B 0.9700 .
N2 H2A 0.92(5) .
N3 H3A 0.85(4) .
O2 Mo1 1.833(3) 2_656
O10 Mo2 2.280(3) 2_656
O10 Mo1 2.400(3) 2_656
O11 Mo2 1.902(3) 2_656
O12 Mo1 2.175(3) 2_656
O13 Mo3 1.938(3) 2_556
O1W H1A 0.84(7) .
O1W H1B 0.85(6) .

loop_
_geom_hbond_atom_site_label_D
_geom_hbond_atom_site_label_H
_geom_hbond_atom_site_label_A
_geom_hbond_distance_DH
_geom_hbond_distance_HA
_geom_hbond_distance_DA
_geom_hbond_angle_DHA
_geom_hbond_site_symmetry_A
O1W H1A O7 0.84(7) 2.23(7) 3.067(6) 172(8) 1_545
N2 H2A O11 0.92(5) 1.68(5) 2.596(5) 175(5) 2_556
N3 H3A O9 0.85(4) 2.20(5) 2.799(6) 128(5) 2_546
O1W H1B O4 0.85(6) 2.02(7) 2.864(6) 171(8) .

loop_
_geom_torsion_atom_site_label_1
_geom_torsion_atom_site_label_2
_geom_torsion_atom_site_label_3
_geom_torsion_atom_site_label_4
_geom_torsion
_geom_torsion_site_symmetry_1
_geom_torsion_site_symmetry_4
N1 C1 C2 C3 180.0(6) . .
C6 C1 C2 C3 -0.6(10) . .
C1 C2 C3 C4 0.5(11) . .
C2 C3 C4 C5 -0.1(13) . .
C3 C4 C5 C6 -0.2(12) . .
C4 C5 C6 N2 178.9(6) . .
C4 C5 C6 C1 0.1(10) . .
C2 C1 C6 N2 -178.7(5) . .
N1 C1 C6 N2 0.8(6) . .
C2 C1 C6 C5 0.3(10) . .
N1 C1 C6 C5 179.9(6) . .
N2 C7 C8 C11 142.9(5) . .
N1 C7 C8 C11 -36.1(8) . .
N2 C7 C8 C9 -32.6(7) . .
N1 C7 C8 C9 148.5(5) . .
C11 C8 C9 C10 -0.5(8) . .
C7 C8 C9 C10 175.2(5) . .
C8 C9 C10 N3 0.4(9) . .
C9 C8 C11 C12 0.1(8) . .
C7 C8 C11 C12 -175.3(5) . .
C8 C11 C12 N3 0.4(8) . .
N1 C13 C14 C14 -176.6(5) . 2_657
N2 C7 N1 C1 -1.2(6) . .
C8 C7 N1 C1 177.8(5) . .
N2 C7 N1 C13 177.0(5) . .
C8 C7 N1 C13 -4.0(9) . .
C2 C1 N1 C7 179.7(6) . .
C6 C1 N1 C7 0.2(6) . .
C2 C1 N1 C13 1.4(9) . .
C6 C1 N1 C13 -178.0(5) . .
C14 C13 N1 C7 104.9(6) . .
C14 C13 N1 C1 -77.2(6) . .
N1 C7 N2 C6 1.7(6) . .
C8 C7 N2 C6 -177.4(5) . .
C5 C6 N2 C7 179.5(6) . .
C1 C6 N2 C7 -1.5(6) . .
C9 C10 N3 C12 0.2(9) . .
C11 C12 N3 C10 -0.6(9) . .
O7 Mo3 O2 Mo1 81.35(16) . 2_656
O1 Mo3 O2 Mo1 -67.9(4) . 2_656
O13 Mo3 O2 Mo1 178.12(15) 2_556 2_656
O12 Mo3 O2 Mo1 -16.37(13) . 2_656
O5 Mo3 O2 Mo1 -103.44(14) . 2_656
O7 Mo3 O2 Mo4 -168.30(13) . .
O1 Mo3 O2 Mo4 42.5(4) . .
O13 Mo3 O2 Mo4 -71.53(12) 2_556 .
O12 Mo3 O2 Mo4 93.97(12) . .
O5 Mo3 O2 Mo4 6.90(9) . .
O6 Mo4 O2 Mo1 20.1(7) . 2_656
O5 Mo4 O2 Mo1 99.04(16) . 2_656
O13 Mo4 O2 Mo1 -158.48(17) . 2_656
O11 Mo4 O2 Mo1 -71.90(14) . 2_656
O10 Mo4 O2 Mo1 3.32(13) . 2_656
O6 Mo4 O2 Mo3 -87.5(6) . .
O5 Mo4 O2 Mo3 -8.58(11) . .
O13 Mo4 O2 Mo3 93.91(13) . .
O11 Mo4 O2 Mo3 -179.51(11) . .
O10 Mo4 O2 Mo3 -104.30(12) . .
O9 Mo1 O4 Mo2 178.72(14) . .
O2 Mo1 O4 Mo2 69.35(16) 2_656 .
O10 Mo1 O4 Mo2 -77.84(15) . .
O12 Mo1 O4 Mo2 -16.2(4) 2_656 .
O10 Mo1 O4 Mo2 -4.95(12) 2_656 .
O8 Mo2 O4 Mo1 24.2(10) . .
O3 Mo2 O4 Mo1 -173.44(18) . .
O11 Mo2 O4 Mo1 -68.10(16) 2_656 .
O12 Mo2 O4 Mo1 77.84(16) . .
O10 Mo2 O4 Mo1 5.43(13) 2_656 .
O6 Mo4 O5 Mo3 177.26(16) . .
O13 Mo4 O5 Mo3 -75.52(19) . .
O11 Mo4 O5 Mo3 29.4(3) . .
O10 Mo4 O5 Mo3 82.22(16) . .
O2 Mo4 O5 Mo3 9.95(13) . .
O7 Mo3 O5 Mo4 5.0(5) . .
O1 Mo3 O5 Mo4 -178.95(18) . .
O13 Mo3 O5 Mo4 79.71(18) 2_556 .
O12 Mo3 O5 Mo4 -83.91(17) . .
O2 Mo3 O5 Mo4 -10.86(14) . .
O9 Mo1 O10 Mo4 46.8(3) . .
O4 Mo1 O10 Mo4 -58.6(3) . .
O2 Mo1 O10 Mo4 178.2(2) 2_656 .
O12 Mo1 O10 Mo4 141.4(3) 2_656 .
O10 Mo1 O10 Mo4 -133.8(3) 2_656 .
O9 Mo1 O10 Mo2 -78.66(16) . 2_656
O4 Mo1 O10 Mo2 175.90(13) . 2_656
O2 Mo1 O10 Mo2 52.7(2) 2_656 2_656
O12 Mo1 O10 Mo2 15.88(11) 2_656 2_656
O10 Mo1 O10 Mo2 100.69(15) 2_656 2_656
O9 Mo1 O10 Mo1 -179.34(14) . 2_656
O4 Mo1 O10 Mo1 75.21(14) . 2_656
O2 Mo1 O10 Mo1 -47.9(2) 2_656 2_656
O12 Mo1 O10 Mo1 -84.81(13) 2_656 2_656
O10 Mo1 O10 Mo1 0.0 2_656 2_656
O6 Mo4 O10 Mo1 -44.0(3) . .
O5 Mo4 O10 Mo1 58.7(3) . .
O13 Mo4 O10 Mo1 179.0(3) . .
O11 Mo4 O10 Mo1 -144.1(3) . .
O2 Mo4 O10 Mo1 132.3(3) . .
O6 Mo4 O10 Mo2 83.25(14) . 2_656
O5 Mo4 O10 Mo2 -174.05(12) . 2_656
O13 Mo4 O10 Mo2 -53.7(3) . 2_656
O11 Mo4 O10 Mo2 -16.82(10) . 2_656
O2 Mo4 O10 Mo2 -100.38(12) . 2_656
O6 Mo4 O10 Mo1 -178.81(14) . 2_656
O5 Mo4 O10 Mo1 -76.11(13) . 2_656
O13 Mo4 O10 Mo1 44.2(3) . 2_656
O11 Mo4 O10 Mo1 81.12(12) . 2_656
O2 Mo4 O10 Mo1 -2.45(10) . 2_656
O6 Mo4 O11 Mo2 -69.83(18) . 2_656
O5 Mo4 O11 Mo2 78.2(3) . 2_656
O13 Mo4 O11 Mo2 -173.21(17) . 2_656
O10 Mo4 O11 Mo2 21.77(13) . 2_656
O2 Mo4 O11 Mo2 97.32(15) . 2_656
O8 Mo2 O12 Mo3 -73.4(3) . .
O3 Mo2 O12 Mo3 32.9(3) . .
O11 Mo2 O12 Mo3 173.9(2) 2_656 .
O10 Mo2 O12 Mo3 -174.8(3) 2_656 .
O4 Mo2 O12 Mo3 112.9(3) . .
O8 Mo2 O12 Mo1 84.83(16) . 2_656
O3 Mo2 O12 Mo1 -168.85(15) . 2_656
O11 Mo2 O12 Mo1 -27.8(3) 2_656 2_656
O10 Mo2 O12 Mo1 -16.54(11) 2_656 2_656
O4 Mo2 O12 Mo1 -88.82(13) . 2_656
O7 Mo3 O12 Mo2 82.0(3) . .
O1 Mo3 O12 Mo2 -23.7(3) . .
O13 Mo3 O12 Mo2 -153.7(3) 2_556 .
O5 Mo3 O12 Mo2 -115.9(3) . .
O2 Mo3 O12 Mo2 172.5(3) . .
O7 Mo3 O12 Mo1 -76.77(16) . 2_656
O1 Mo3 O12 Mo1 177.48(15) . 2_656
O13 Mo3 O12 Mo1 47.4(4) 2_556 2_656
O5 Mo3 O12 Mo1 85.29(13) . 2_656
O2 Mo3 O12 Mo1 13.67(11) . 2_656
O6 Mo4 O13 Mo3 5.2(6) . 2_556
O5 Mo4 O13 Mo3 -101.0(6) . 2_556
O11 Mo4 O13 Mo3 105.7(6) . 2_556
O10 Mo4 O13 Mo3 140.8(5) . 2_556
O2 Mo4 O13 Mo3 -175.1(6) . 2_556
